data_7125494
loop_
_publ_author_name
'Shankland, N.'
'David, W. I.'
'Shankland, K.'
'Kennedy, A. R.'
'Frampton, C. S.'
'Florence, A. J.'

_publ_section_title
;
 Structural transformations in zopiclone.
;
_journal_issue 21
_journal_name_full 'Chemical communications (Cambridge, England)'
_journal_page_first 2204
_journal_page_last 2205
_journal_paper_doi 10.1039/b107075d
_journal_year 2001
_chemical_formula_sum 'C17 Cl N6 O3'
_chemical_name_common zopiclone
_chemical_name_systematic
; 
(6-(5-Chloro-2-pyridyl)-6,7-dihydro-7-oxo-5H-pyrrolo(3,4-b)pyrazin-5-yl)-4-
methyl-1-piperazine carboxylate 
;
_space_group_IT_number 14
_space_group_name_Hall '-P 2ybc'
_space_group_name_H-M_alt 'P 1 21/c 1'
_symmetry_cell_setting monoclinic
_symmetry_space_group_name_H-M 'P 1 21/c 1'
_cell_angle_alpha 90.0
_cell_angle_beta 111.213(1)
_cell_angle_gamma 90.0
_cell_formula_units_Z 4
_cell_length_a 15.2023(4)
_cell_length_b 7.1510(1)
_cell_length_c 17.6577(3)
_cell_measurement_temperature 325
_cell_volume 1789.53(6)
_computing_cell_refinement 'DASH V1.0'
_computing_data_collection 'BM16 instrument software'
_computing_data_reduction 'BM16 instrument software'
_computing_structure_refinement 'DASH V1.0'
_computing_structure_solution 'DASH V1.0'
_diffrn_ambient_temperature 325
_diffrn_detector 'multiple crystal analyser'
_diffrn_measurement_device_type '2 circle diffractometer'
_diffrn_radiation_monochromator 'Si 111'
_diffrn_radiation_wavelength 0.80008
_diffrn_source synchrotron
_diffrn_source_type 'ESRF BM16'
_pd_char_colour white
_pd_instr_location 'BM16 diffractometer, ESRF, Grenoble, France'
_pd_meas_2theta_range_inc 0.005
_pd_meas_2theta_range_max 18.000
_pd_meas_2theta_range_min 1.000
_pd_meas_number_of_points 3401
_pd_meas_scan_method step
_pd_prep_temperature 325
_pd_proc_2theta_range_inc 0.005
_pd_proc_2theta_range_max 18.000
_pd_proc_2theta_range_min 1.000
_pd_proc_ls_background_function 'Chebyshev polynomial'
_pd_proc_ls_profile_function 'Voigt with axial divergence correction'
_pd_proc_ls_prof_R_factor 11.29
_pd_proc_ls_prof_wR_expected 1.67
_pd_proc_ls_prof_wR_factor 14.67
_pd_proc_wavelength 0.8008
_pd_spec_mounting '1.0mm borosilicate capillary'
_pd_spec_mount_mode transmission
_pd_spec_shape cylinder
_pd_spec_size_axial 10
_pd_spec_size_equat 1
_refine_ls_extinction_method none
_refine_ls_goodness_of_fit_all 8.77
_refine_ls_hydrogen_treatment undef
_refine_ls_matrix_type fullcycle
_refine_ls_number_constraints 0
_refine_ls_number_parameters 11
_refine_ls_number_restraints 0
_refine_ls_weighting_scheme sigma
_cod_data_source_file b107075d.txt
_cod_data_source_block zopanh-powder
_cod_depositor_comments
;
The following automatic conversions were performed:

data item '_symmetry_cell_setting' value 'Monoclinic' was changed to
'monoclinic' in accordance with the
/home/saulius/struct/COD-crude-data/automatic-downloads/DataCite-retrospective/RSC/depositions/lib/dictionaries/cif_core.dic
dictionary named 'cif_core.dic' version 2.4.2 last updated on
2011-04-26.

Automatic conversion script
Id: cif_fix_values 6909 2019-04-08 15:41:33Z antanas 
;
_cod_original_cell_volume 1789.5
_cod_database_code 7125494

loop_
_symmetry_equiv_pos_as_xyz
x,y,z
-x,1/2+y,1/2-z
-x,-y,-z
x,1/2-y,1/2+z

loop_
_atom_site_label
_atom_site_fract_x
_atom_site_fract_y
_atom_site_fract_z
_atom_site_occupancy
_atom_site_adp_type
_atom_site_B_iso_or_equiv
N1 0.50259 0.71429 0.26132 1.0 Biso 3.0
C2 0.21104 0.54561 0.44475 1.0 Biso 3.0
O3 0.33328 0.84964 0.30740 1.0 Biso 3.0
O4 0.21603 0.66512 0.22532 1.0 Biso 3.0
N5 0.27880 0.58824 0.41630 1.0 Biso 3.0
N6 0.42437 0.70612 0.43097 1.0 Biso 3.0
C7 0.66144 0.80291 0.34321 1.0 Biso 3.0
C8 0.55722 0.77126 0.40410 1.0 Biso 3.0
C9 0.23917 0.80397 0.26735 1.0 Biso 3.0
C10 0.39536 0.69713 0.34198 1.0 Biso 3.0
C11 0.48771 0.72851 0.33098 1.0 Biso 3.0
C12 0.03162 0.91013 0.29574 1.0 Biso 3.0
C13 0.22024 0.58037 0.52423 1.0 Biso 3.0
N14 0.05895 1.06261 0.35585 1.0 Biso 3.0
C15 0.30109 0.66627 0.57634 1.0 Biso 3.0
C16 0.08043 0.93152 0.23438 1.0 Biso 3.0
C17 0.37175 0.71192 0.54776 1.0 Biso 3.0
Cl18 0.13198 0.51019 0.55819 1.0 Biso 3.0
C19 0.59209 0.75160 0.26952 1.0 Biso 3.0
C20 0.35696 0.66838 0.46703 1.0 Biso 3.0
O21 0.55785 0.78337 0.54260 1.0 Biso 3.0
C22 0.51757 0.75912 0.47024 1.0 Biso 3.0
N23 0.18298 0.93849 0.27738 1.0 Biso 3.0
C24 0.16175 1.06258 0.39822 1.0 Biso 3.0
N25 0.64602 0.81269 0.41332 1.0 Biso 3.0
C26 0.21236 1.08706 0.33874 1.0 Biso 3.0
C27 0.01299 1.03760 0.41550 1.0 Biso 3.0

loop_
_atom_type_symbol
_atom_type_description
_atom_type_scat_source
O O 'International Tables Vol C Table 6.1.1.4'
N N 'International Tables Vol C Table 6.1.1.4'
Cl Cl 'International Tables Vol C Table 6.1.1.4'
C C 'International Tables Vol C Table 6.1.1.4'

loop_
_geom_angle_atom_site_label_1
_geom_angle_atom_site_label_2
_geom_angle_atom_site_label_3
_geom_angle
_geom_angle_publ_flag
C9 O3 C10 116.04 yes
C11 N1 C19 112.91 yes
C2 N5 C20 117.88 yes
C10 N6 C20 119.09 yes
C10 N6 C22 113.78 yes
C20 N6 C22 127.08 yes
C12 N14 C24 109.74 yes
C12 N14 C27 110.06 yes
C24 N14 C27 109.21 yes
C9 N23 C16 121.06 yes
C9 N23 C26 125.39 yes
C16 N23 C26 112.91 yes
C7 N25 C8 112.50 yes
N5 C2 C13 122.21 yes
N25 C7 C19 123.27 yes
N25 C8 C11 124.36 yes
N25 C8 C22 126.36 yes
C11 C8 C22 109.26 no
O3 C9 O4 121.48 yes
O3 C9 N23 110.67 yes
O4 C9 N23 127.65 yes
O3 C10 N6 108.65 yes
O3 C10 C11 109.57 yes
N6 C10 C11 101.45 yes
N1 C11 C8 123.67 yes
N1 C11 C10 125.92 yes
C8 C11 C10 110.40 no
N14 C12 C16 110.77 yes
Cl18 C13 C2 119.58 yes
Cl18 C13 C15 120.78 yes
C2 C13 C15 119.62 no
C13 C15 C17 118.88 no
N23 C16 C12 109.54 yes
C15 C17 C20 117.48 no
N1 C19 C7 123.19 yes
N5 C20 N6 113.26 yes
N5 C20 C17 123.92 yes
N6 C20 C17 122.82 yes
O21 C22 N6 126.95 yes
O21 C22 C8 128.37 yes
N6 C22 C8 104.64 yes
N14 C24 C26 111.07 yes
N23 C26 C24 109.39 yes

loop_
_geom_bond_atom_site_label_1
_geom_bond_atom_site_label_2
_geom_bond_distance
_geom_bond_publ_flag
Cl18 C13 1.7303 yes
O3 C9 1.3862 yes
O3 C10 1.4268 yes
O4 C9 1.2131 yes
O21 C22 1.2130 yes
N1 C11 1.3326 yes
N1 C19 1.3420 yes
N5 C2 1.3345 yes
N5 C20 1.3313 yes
N6 C10 1.4718 yes
N6 C20 1.4144 yes
N6 C22 1.3860 yes
N14 C12 1.4728 yes
N14 C24 1.4683 yes
N14 C27 1.4704 yes
N23 C9 1.3401 yes
N23 C16 1.4673 yes
N23 C26 1.4670 yes
N25 C7 1.3426 yes
N25 C8 1.3333 yes
C2 C13 1.3816 no
C7 C19 1.3952 no
C8 C11 1.3747 no
C8 C22 1.4981 no
C10 C11 1.5021 no
C12 C16 1.5263 no
C13 C15 1.3843 no
C15 C17 1.3811 no
C17 C20 1.3956 no
C24 C26 1.5200 no

loop_
_geom_torsion_atom_site_label_1
_geom_torsion_atom_site_label_2
_geom_torsion_atom_site_label_3
_geom_torsion_atom_site_label_4
_geom_torsion
_geom_torsion_publ_flag
C9 O3 C10 N6 -108.48 no
C9 O3 C10 C11 141.50 no
C10 O3 C9 O4 -39.34 no
C10 O3 C9 N23 145.36 no
C11 N1 C19 C7 -1.03 no
C19 N1 C11 C8 -1.88 no
C19 N1 C11 C10 179.51 no
C2 N5 C20 N6 179.49 no
C2 N5 C20 C17 -0.64 no
C20 N5 C2 C13 -0.61 no
C10 N6 C20 N5 14.04 no
C10 N6 C20 C17 -165.84 no
C22 N6 C20 N5 -168.48 no
C20 N6 C10 O3 69.37 no
C20 N6 C10 C11 -175.23 no
C22 N6 C10 O3 -108.44 no
C22 N6 C10 C11 6.96 no
C20 N6 C22 C8 177.38 no
C20 N6 C22 O21 -0.34 no
C22 N6 C20 C17 11.65 no
C10 N6 C22 O21 177.26 no
C10 N6 C22 C8 -5.02 no
C27 N14 C12 C16 -178.75 no
C12 N14 C24 C26 58.97 no
C27 N14 C24 C26 179.69 no
C24 N14 C12 C16 -58.55 no
C9 N23 C16 C12 115.39 no
C26 N23 C16 C12 -55.98 no
C9 N23 C26 C24 -114.80 no
C16 N23 C9 O3 174.03 no
C16 N23 C9 O4 -0.90 no
C26 N23 C9 O3 -15.73 no
C26 N23 C9 O4 169.33 no
C16 N23 C26 C24 56.12 no
C7 N25 C8 C22 176.64 no
C8 N25 C7 C19 -1.09 no
C7 N25 C8 C11 -1.84 no
N5 C2 C13 C15 1.58 no
N5 C2 C13 Cl18 -176.65 no
N25 C7 C19 N1 2.67 no
N25 C8 C11 N1 3.58 no
N25 C8 C22 N6 -177.97 no
C11 C8 C22 O21 178.37 no
C11 C8 C22 N6 0.69 no
N25 C8 C11 C10 -177.61 no
C22 C8 C11 N1 -175.12 no
C22 C8 C11 C10 3.69 no
N25 C8 C22 O21 -0.30 no
O3 C10 C11 N1 -72.75 no
O3 C10 C11 C8 108.47 no
N6 C10 C11 N1 172.52 no
N6 C10 C11 C8 -6.25 no
N14 C12 C16 N23 56.49 no
Cl18 C13 C15 C17 176.92 no
C2 C13 C15 C17 -1.29 no
C13 C15 C17 C20 0.13 no
C15 C17 C20 N5 0.87 no
C15 C17 C20 N6 -179.27 no
N14 C24 C26 N23 -57.03 no
